data_2221594
loop_
_publ_author_name
'Zheng, Juan'
'Zhang, Aiyun'

_publ_section_title
;
 An open-framework borophosphate, LiCu~2~BP~2~O~8~(OH)~2~
;
_journal_coeditor_code BR2104
_journal_issue 5
_journal_name_full 'Acta Crystallographica Section E'
_journal_page_first i40
_journal_paper_doi 10.1107/S1600536809015554
_journal_volume 65
_journal_year 2009
_chemical_formula_iupac 'Li Cu2 B P2 O8 (O H)2'
_chemical_formula_structural 'Li Cu2 B P2 O8 (O H)2'
_chemical_formula_sum 'B Cu2 H2 Li O10 P2'
_chemical_formula_weight 368.79
_chemical_name_systematic
;
lithium dicopper borophosphate dihydroxide
;
_space_group_IT_number 15
_symmetry_cell_setting monoclinic
_symmetry_space_group_name_Hall '-C 2yc'
_symmetry_space_group_name_H-M 'C 1 2/c 1'
_atom_sites_solution_hydrogens geom
_atom_sites_solution_primary direct
_atom_sites_solution_secondary difmap
_audit_creation_method SHELXL-97
_cell_angle_alpha 90.00
_cell_angle_beta 91.0190(10)
_cell_angle_gamma 90.00
_cell_formula_units_Z 4
_cell_length_a 15.0974(19)
_cell_length_b 4.7617(6)
_cell_length_c 9.6585(12)
_cell_measurement_reflns_used 3236
_cell_measurement_temperature 296(2)
_cell_measurement_theta_max 29.25
_cell_measurement_theta_min 2.70
_cell_volume 694.23(15)
_computing_cell_refinement 'SAINT (Bruker, 2007)'
_computing_data_collection 'APEX2 (Bruker, 2007)'
_computing_data_reduction 'SAINT (Bruker, 2007)'
_computing_molecular_graphics 'SHELXTL (Sheldrick, 2008)'
_computing_publication_material 'SHELXTL (Sheldrick, 2008)'
_computing_structure_refinement 'SHELXL97 (Sheldrick, 2008)'
_computing_structure_solution 'SHELXS97 (Sheldrick, 2008)'
_diffrn_ambient_temperature 296(2)
_diffrn_measured_fraction_theta_full 0.967
_diffrn_measured_fraction_theta_max 0.967
_diffrn_measurement_device_type 'Bruker APEXII CCD'
_diffrn_measurement_method '\f and \w'
_diffrn_radiation_monochromator graphite
_diffrn_radiation_source 'fine-focus sealed tube'
_diffrn_radiation_type MoK\a
_diffrn_radiation_wavelength 0.71073
_diffrn_reflns_av_R_equivalents 0.0316
_diffrn_reflns_av_sigmaI/netI 0.0245
_diffrn_reflns_limit_h_max 20
_diffrn_reflns_limit_h_min -20
_diffrn_reflns_limit_k_max 6
_diffrn_reflns_limit_k_min -6
_diffrn_reflns_limit_l_max 12
_diffrn_reflns_limit_l_min -12
_diffrn_reflns_number 4076
_diffrn_reflns_theta_full 29.32
_diffrn_reflns_theta_max 29.32
_diffrn_reflns_theta_min 2.70
_exptl_absorpt_coefficient_mu 6.635
_exptl_absorpt_correction_T_max 0.3984
_exptl_absorpt_correction_T_min 0.3504
_exptl_absorpt_correction_type multi-scan
_exptl_absorpt_process_details '(SADABS; Bruker, 2007)'
_exptl_crystal_colour blue
_exptl_crystal_density_diffrn 3.528
_exptl_crystal_density_method 'not measured'
_exptl_crystal_description block
_exptl_crystal_F_000 712
_exptl_crystal_size_max 0.20
_exptl_crystal_size_mid 0.18
_exptl_crystal_size_min 0.17
_refine_diff_density_max 0.632
_refine_diff_density_min -0.525
_refine_ls_extinction_coef 0.0350(13)
_refine_ls_extinction_expression Fc^*^=kFc[1+0.001xFc^2^\l^3^/sin(2\q)]^-1/4^
_refine_ls_extinction_method 'SHELXL97 (Sheldrick, 2008)'
_refine_ls_goodness_of_fit_ref 1.176
_refine_ls_hydrogen_treatment mixed
_refine_ls_matrix_type full
_refine_ls_number_parameters 79
_refine_ls_number_reflns 925
_refine_ls_number_restraints 1
_refine_ls_restrained_S_all 1.176
_refine_ls_R_factor_all 0.0195
_refine_ls_R_factor_gt 0.0189
_refine_ls_shift/su_max 0.001
_refine_ls_shift/su_mean 0.000
_refine_ls_structure_factor_coef Fsqd
_refine_ls_weighting_details 'calc w=1/[\s^2^(Fo^2^)+(0.0258P)^2^+1.3109P] where P=(Fo^2^+2Fc^2^)/3'
_refine_ls_weighting_scheme calc
_refine_ls_wR_factor_gt 0.0537
_refine_ls_wR_factor_ref 0.0540
_reflns_number_gt 897
_reflns_number_total 925
_reflns_threshold_expression I>2\s(I)
_cod_data_source_file br2104.cif
_cod_data_source_block I
_cod_original_sg_symbol_H-M 'C 2/c'
_cod_database_code 2221594
_cod_database_fobs_code 2221594

loop_
_symmetry_equiv_pos_as_xyz
'x, y, z'
'-x, y, -z+1/2'
'x+1/2, y+1/2, z'
'-x+1/2, y+1/2, -z+1/2'
'-x, -y, -z'
'x, -y, z-1/2'
'-x+1/2, -y+1/2, -z'
'x+1/2, -y+1/2, z-1/2'

loop_
_atom_site_type_symbol
_atom_site_label
_atom_site_fract_x
_atom_site_fract_y
_atom_site_fract_z
_atom_site_U_iso_or_equiv
_atom_site_adp_type
_atom_site_calc_flag
_atom_site_refinement_flags
_atom_site_occupancy
_atom_site_disorder_assembly
_atom_site_disorder_group
Cu Cu1 0.350210(15) 1.20604(5) 0.77155(2) 0.00731(13) Uani d . 1 . .
P P2 0.35630(3) 0.67849(9) 0.58833(5) 0.00503(14) Uani d . 1 . .
O O3 0.44649(9) 0.5916(3) 0.65917(14) 0.0085(3) Uani d . 1 . .
O O2 0.34451(9) 0.9972(3) 0.59584(13) 0.0080(3) Uani d . 1 . .
O O1 0.28531(9) 0.5146(3) 0.66790(13) 0.0074(3) Uani d . 1 . .
O O5 0.35401(9) 0.5717(3) 0.44007(13) 0.0085(3) Uani d . 1 . .
O O4 0.44543(9) 0.9550(3) 0.83773(13) 0.0101(3) Uani d D 1 . .
B B 0.5000 0.7756(6) 0.7500 0.0069(5) Uani d S 1 . .
Li Li 0.2500 1.2500 0.5000 0.0201(11) Uani d S 1 . .
H H4 0.425(2) 0.852(6) 0.901(2) 0.024 Uiso d D 1 . .

loop_
_atom_site_aniso_label
_atom_site_aniso_U_11
_atom_site_aniso_U_22
_atom_site_aniso_U_33
_atom_site_aniso_U_12
_atom_site_aniso_U_13
_atom_site_aniso_U_23
Cu1 0.01075(17) 0.00604(17) 0.00510(16) 0.00214(8) -0.00107(9) -0.00075(7)
P2 0.0066(2) 0.0042(2) 0.0042(2) -0.00019(15) -0.00068(16) 0.00003(15)
O3 0.0084(6) 0.0069(6) 0.0100(6) 0.0005(5) -0.0034(5) -0.0008(5)
O2 0.0118(6) 0.0048(6) 0.0072(6) 0.0011(5) -0.0018(5) -0.0006(5)
O1 0.0082(6) 0.0068(6) 0.0073(6) 0.0005(5) 0.0014(4) 0.0022(5)
O5 0.0130(7) 0.0076(6) 0.0049(6) 0.0003(5) -0.0001(5) -0.0001(5)
O4 0.0119(6) 0.0116(7) 0.0067(6) 0.0041(5) 0.0004(5) 0.0000(5)
B 0.0079(13) 0.0056(12) 0.0073(13) 0.000 -0.0006(10) 0.000
Li 0.021(3) 0.017(2) 0.022(3) 0.006(2) -0.012(2) -0.006(2)

loop_
_atom_type_symbol
_atom_type_description
_atom_type_scat_dispersion_real
_atom_type_scat_dispersion_imag
_atom_type_scat_source
Li Li -0.0003 0.0001 'International Tables Vol C Tables 4.2.6.8 and 6.1.1.4'
H H 0.0000 0.0000 'International Tables Vol C Tables 4.2.6.8 and 6.1.1.4'
B B 0.0013 0.0007 'International Tables Vol C Tables 4.2.6.8 and 6.1.1.4'
N N 0.0061 0.0033 'International Tables Vol C Tables 4.2.6.8 and 6.1.1.4'
O O 0.0106 0.0060 'International Tables Vol C Tables 4.2.6.8 and 6.1.1.4'
P P 0.1023 0.0942 'International Tables Vol C Tables 4.2.6.8 and 6.1.1.4'
Cu Cu 0.3201 1.2651 'International Tables Vol C Tables 4.2.6.8 and 6.1.1.4'

loop_
_geom_angle_atom_site_label_1
_geom_angle_atom_site_label_2
_geom_angle_atom_site_label_3
_geom_angle_site_symmetry_1
_geom_angle_site_symmetry_3
_geom_angle
_geom_angle_publ_flag
O5 Cu1 O2 6_576 . 177.21(6) ?
O5 Cu1 O4 6_576 . 92.77(6) ?
O2 Cu1 O4 . . 89.64(6) ?
O5 Cu1 O1 6_576 1_565 91.48(6) ?
O2 Cu1 O1 . 1_565 85.80(6) ?
O4 Cu1 O1 . 1_565 161.34(6) ?
O5 Cu1 O1 6_576 4_556 90.91(5) ?
O2 Cu1 O1 . 4_556 89.63(5) ?
O4 Cu1 O1 . 4_556 108.74(6) ?
O1 Cu1 O1 1_565 4_556 89.35(3) ?
O5 P2 O2 . . 112.09(8) ?
O5 P2 O1 . . 107.21(8) ?
O2 P2 O1 . . 113.33(8) ?
O5 P2 O3 . . 109.13(8) ?
O2 P2 O3 . . 109.99(8) ?
O1 P2 O3 . . 104.75(7) ?
B O3 P2 . . 124.48(13) ?
P2 O2 Cu1 . . 122.61(8) ?
P2 O2 Li . . 129.39(8) ?
Cu1 O2 Li . . 96.37(6) ?
P2 O1 Cu1 . 1_545 106.24(7) ?
P2 O1 Li . 1_545 95.01(6) ?
Cu1 O1 Li 1_545 1_545 93.45(6) ?
P2 O1 Cu1 . 4_546 123.34(8) ?
Cu1 O1 Cu1 1_545 4_546 125.56(6) ?
Li O1 Cu1 1_545 4_546 102.45(5) ?
P2 O5 Cu1 . 6_575 127.40(8) ?
P2 O5 Li . 1_545 89.42(6) ?
Cu1 O5 Li 6_575 1_545 124.75(6) ?
B O4 Cu1 . . 125.51(9) ?
O4 B O4 2_656 . 108.8(2) ?
O4 B O3 2_656 . 108.09(7) ?
O4 B O3 . . 112.53(8) ?
O4 B O3 2_656 2_656 112.53(8) ?
O4 B O3 . 2_656 108.09(7) ?
O3 B O3 . 2_656 106.9(2) ?
O2 Li O2 . 7_576 180.0 ?
O2 Li O1 . 1_565 80.86(5) ?
O2 Li O1 7_576 1_565 99.14(5) ?
O2 Li O1 . 7_566 99.14(5) ?
O2 Li O1 7_576 7_566 80.86(5) ?
O1 Li O1 1_565 7_566 180.0 ?
O2 Li O5 . 1_565 91.82(5) ?
O2 Li O5 7_576 1_565 88.18(5) ?
O1 Li O5 1_565 1_565 68.18(5) ?
O1 Li O5 7_566 1_565 111.82(5) ?
O2 Li O5 . 7_566 88.18(5) ?
O2 Li O5 7_576 7_566 91.82(5) ?
O1 Li O5 1_565 7_566 111.82(5) ?
O1 Li O5 7_566 7_566 68.18(5) ?
O5 Li O5 1_565 7_566 180.0 ?

loop_
_geom_bond_atom_site_label_1
_geom_bond_atom_site_label_2
_geom_bond_site_symmetry_2
_geom_bond_distance
_geom_bond_publ_flag
Cu1 O5 6_576 1.9415(13) ?
Cu1 O2 . 1.9674(14) ?
Cu1 O4 . 1.9676(14) ?
Cu1 O1 1_565 2.0213(13) ?
Cu1 O1 4_556 2.3242(13) ?
P2 O5 . 1.5195(13) ?
P2 O2 . 1.5300(15) ?
P2 O1 . 1.5420(14) ?
P2 O3 . 1.5686(14) ?
B O4 2_656 1.467(2) ?
B O3 2_656 1.471(2) ?
Li O2 7_576 2.0723(14) ?
Li O1 1_565 2.1143(13) ?
Li O5 1_565 2.2758(14) ?

loop_
_geom_hbond_atom_site_label_D
_geom_hbond_atom_site_label_H
_geom_hbond_atom_site_label_A
_geom_hbond_site_symmetry_A
_geom_hbond_distance_DH
_geom_hbond_distance_HA
_geom_hbond_distance_DA
_geom_hbond_angle_DHA
O4 H4 O2 6_576 0.848(10) 2.37(3) 2.9535(19) 126(3)
O4 H4 O5 6_566 0.848(10) 2.32(2) 3.036(2) 143(3)
